data_7236366
loop_
_publ_author_name
'Zhang, Man'
'Gao, Huiqi'
'Li, Chuan'
'Fu, Wei'
'Tang, Liwei'
'Zhou, Zhiming'

_publ_section_title
;
 Towards improved explosives with a high performance:
 N-(3,5-dinitro-1H-pyrazol-4-yl)-1H-tetrazol-5-amine and its salts
;
_journal_issue 4
_journal_name_full 'Journal of Materials Chemistry A'
_journal_page_first 1769
_journal_paper_doi 10.1039/C6TA07740D
_journal_volume 5
_journal_year 2017
_chemical_absolute_configuration ad
_chemical_formula_moiety 'C19 H16 Br F3 N2 O4'
_chemical_formula_sum 'C19 H16 Br F3 N2 O4'
_chemical_formula_weight 473.25
_space_group_IT_number 19
_space_group_name_Hall 'P 2ac 2ab'
_space_group_name_H-M_alt 'P 21 21 21'
_symmetry_cell_setting orthorhombic
_symmetry_space_group_name_H-M 'P 21 21 21'
_atom_sites_solution_hydrogens geom
_atom_sites_solution_primary direct
_atom_sites_solution_secondary difmap
_audit_block_doi 10.5517/ccdc.csd.cc1kngf3
_audit_creation_method SHELXL-97
_audit_update_record
;
2016-01-25 deposited with the CCDC.
2016-12-08 downloaded from the CCDC.
;
_cell_angle_alpha 90.00
_cell_angle_beta 90.00
_cell_angle_gamma 90.00
_cell_formula_units_Z 4
_cell_length_a 9.3074(19)
_cell_length_b 10.844(2)
_cell_length_c 18.529(4)
_cell_measurement_reflns_used 6478
_cell_measurement_temperature 153(2)
_cell_measurement_theta_max 27.4778
_cell_measurement_theta_min 2.1983
_cell_volume 1870.1(7)
_computing_cell_refinement 'CrystalClear (Rigaku Inc., 2008)'
_computing_data_collection 'CrystalClear (Rigaku Inc., 2008)'
_computing_data_reduction 'CrystalClear (Rigaku Inc., 2008)'
_computing_molecular_graphics
;
 Mercury: visualization and analysis of crystal structures, C. F. Macrae,
 P. R. Edgington, P. McCabe, E. Pidcock, G. P. Shields, R. Taylor,
 M. Towler and J. van de Streek, J. Appl. Cryst., 39, 453-457, 2006.
;
_computing_publication_material 'SHELX-97 (Sheldrick, 1997)'
_computing_structure_refinement 'SHELXL-97 (Sheldrick, 1997)'
_computing_structure_solution 'SHELXS-97 (Sheldrick, 1990)'
_diffrn_ambient_temperature 153(2)
_diffrn_detector_area_resol_mean 28.5714
_diffrn_measured_fraction_theta_full 0.980
_diffrn_measured_fraction_theta_max 0.980
_diffrn_measurement_device_type 'Saturn724+ CCD'
_diffrn_measurement_method '\w scans at fixed \c = 45\%'
_diffrn_radiation_monochromator graphite
_diffrn_radiation_source 'fine-focus sealed tube'
_diffrn_radiation_type MoK\a
_diffrn_radiation_wavelength 0.71073
_diffrn_reflns_av_R_equivalents 0.0465
_diffrn_reflns_av_sigmaI/netI 0.0334
_diffrn_reflns_limit_h_max 12
_diffrn_reflns_limit_h_min -12
_diffrn_reflns_limit_k_max 14
_diffrn_reflns_limit_k_min -14
_diffrn_reflns_limit_l_max 24
_diffrn_reflns_limit_l_min -24
_diffrn_reflns_number 22087
_diffrn_reflns_theta_full 27.47
_diffrn_reflns_theta_max 27.47
_diffrn_reflns_theta_min 2.89
_exptl_absorpt_coefficient_mu 2.257
_exptl_absorpt_correction_T_max 1.0000
_exptl_absorpt_correction_T_min 0.7312
_exptl_absorpt_correction_type multi-scan
_exptl_absorpt_process_details 'CrystalClear (Rigaku Inc., 2008)'
_exptl_crystal_colour colorless
_exptl_crystal_density_diffrn 1.681
_exptl_crystal_density_method 'not measured'
_exptl_crystal_description block
_exptl_crystal_F_000 952
_exptl_crystal_size_max 0.27
_exptl_crystal_size_mid 0.25
_exptl_crystal_size_min 0.20
_refine_diff_density_max 0.618
_refine_diff_density_min -0.626
_refine_diff_density_rms 0.150
_refine_ls_abs_structure_details 'Flack H D (1983), Acta Cryst. A39, 876-881'
_refine_ls_abs_structure_Flack 0.023(9)
_refine_ls_extinction_method none
_refine_ls_goodness_of_fit_ref 1.205
_refine_ls_hydrogen_treatment constr
_refine_ls_matrix_type full
_refine_ls_number_parameters 263
_refine_ls_number_reflns 4193
_refine_ls_number_restraints 0
_refine_ls_restrained_S_all 1.205
_refine_ls_R_factor_all 0.0399
_refine_ls_R_factor_gt 0.0366
_refine_ls_shift/su_max 0.001
_refine_ls_shift/su_mean 0.000
_refine_ls_structure_factor_coef Fsqd
_refine_ls_weighting_details 'calc w=1/[\s^2^(Fo^2^)+(0.0708P)^2^+0.6288P] where P=(Fo^2^+2Fc^2^)/3'
_refine_ls_weighting_scheme calc
_refine_ls_wR_factor_gt 0.1061
_refine_ls_wR_factor_ref 0.1263
_reflns_number_gt 4120
_reflns_number_total 4193
_reflns_threshold_expression >2sigma(I)
_cod_data_source_file c6ta07740d2.cif
_cod_data_source_block bl90a
_cod_original_cell_volume 1870.2(7)
_cod_original_sg_symbol_H-M P2(1)2(1)2(1)
_cod_database_code 7236366

loop_
_symmetry_equiv_pos_as_xyz
'x, y, z'
'-x+1/2, -y, z+1/2'
'-x, y+1/2, -z+1/2'
'x+1/2, -y+1/2, -z'

loop_
_atom_site_label
_atom_site_type_symbol
_atom_site_fract_x
_atom_site_fract_y
_atom_site_fract_z
_atom_site_U_iso_or_equiv
_atom_site_adp_type
_atom_site_occupancy
_atom_site_symmetry_multiplicity
_atom_site_calc_flag
_atom_site_refinement_flags
Br1 Br 0.91071(4) 0.36629(4) 0.52874(2) 0.03618(14) Uani 1 1 d .
F1 F 0.8993(3) 0.67300(18) 0.86707(13) 0.0295(5) Uani 1 1 d .
F2 F 1.0252(2) 0.5072(2) 0.86328(12) 0.0264(5) Uani 1 1 d .
F3 F 0.8481(3) 0.5216(2) 0.93710(11) 0.0273(5) Uani 1 1 d .
N2 N 0.9266(3) 0.3268(2) 0.75731(16) 0.0183(5) Uani 1 1 d .
H2 H 1.0052 0.3394 0.7837 0.022 Uiso 1 1 d R
O4 O 0.7255(3) 0.2891(2) 0.92243(15) 0.0256(5) Uani 1 1 d .
N1 N 0.7452(3) 0.5994(3) 0.68904(16) 0.0215(6) Uani 1 1 d .
O2 O 0.6518(3) 0.5354(3) 0.66209(16) 0.0296(6) Uani 1 1 d .
C7 C 0.9135(4) 0.4197(3) 0.70032(17) 0.0182(6) Uani 1 1 d .
H7 H 0.8399 0.3905 0.6649 0.022 Uiso 1 1 calc R
C11 C 0.8891(4) 0.5506(3) 0.87006(18) 0.0202(6) Uani 1 1 d .
C5 C 1.1734(4) 0.4818(3) 0.6973(2) 0.0251(7) Uani 1 1 d .
H5 H 1.1655 0.4985 0.7475 0.030 Uiso 1 1 calc R
O3 O 0.9562(3) 0.2459(3) 0.89559(15) 0.0295(6) Uani 1 1 d .
C10 C 0.8092(4) 0.3508(3) 0.80769(18) 0.0189(6) Uani 1 1 d .
H10 H 0.7192 0.3142 0.7874 0.023 Uiso 1 1 calc R
C1 C 1.0684(4) 0.4188(3) 0.58641(19) 0.0233(7) Uani 1 1 d .
C18 C 0.4655(4) 0.7112(3) 0.8370(2) 0.0243(7) Uani 1 1 d .
H18 H 0.4469 0.7973 0.8357 0.029 Uiso 1 1 calc R
C17 C 0.3545(4) 0.6299(4) 0.85105(19) 0.0239(7) Uani 1 1 d .
H17 H 0.2597 0.6596 0.8589 0.029 Uiso 1 1 calc R
O1 O 0.7548(3) 0.7126(2) 0.68048(16) 0.0304(6) Uani 1 1 d .
C3 C 1.3184(4) 0.4743(4) 0.5907(2) 0.0297(8) Uani 1 1 d .
H3 H 1.4083 0.4853 0.5673 0.036 Uiso 1 1 calc R
C15 C 0.5219(4) 0.4593(3) 0.84086(18) 0.0205(7) Uani 1 1 d .
H15 H 0.5402 0.3731 0.8421 0.025 Uiso 1 1 calc R
C8 C 0.8551(4) 0.5386(3) 0.73744(18) 0.0179(6) Uani 1 1 d .
H8 H 0.9364 0.5970 0.7463 0.021 Uiso 1 1 calc R
C16 C 0.3834(4) 0.5038(3) 0.8535(2) 0.0226(7) Uani 1 1 d .
H16 H 0.3079 0.4475 0.8638 0.027 Uiso 1 1 calc R
C6 C 1.0528(4) 0.4405(3) 0.66011(18) 0.0185(6) Uani 1 1 d .
C19 C 0.6045(4) 0.6680(3) 0.82489(19) 0.0212(6) Uani 1 1 d .
H19 H 0.6797 0.7250 0.8155 0.025 Uiso 1 1 calc R
C9 C 0.7894(4) 0.4965(3) 0.81219(18) 0.0180(6) Uani 1 1 d .
C14 C 0.6344(4) 0.5423(3) 0.82638(18) 0.0187(6) Uani 1 1 d .
C2 C 1.2010(4) 0.4328(4) 0.5516(2) 0.0282(8) Uani 1 1 d .
H2A H 1.2104 0.4141 0.5018 0.034 Uiso 1 1 calc R
C12 C 0.8410(4) 0.2887(3) 0.8796(2) 0.0209(7) Uani 1 1 d .
C13 C 0.7499(5) 0.2554(4) 0.9974(2) 0.0319(9) Uani 1 1 d .
H13A H 0.7879 0.1712 0.9997 0.048 Uiso 1 1 calc R
H13B H 0.6590 0.2596 1.0240 0.048 Uiso 1 1 calc R
H13C H 0.8192 0.3125 1.0190 0.048 Uiso 1 1 calc R
C4 C 1.3053(4) 0.4996(4) 0.6634(2) 0.0281(8) Uani 1 1 d .
H4 H 1.3855 0.5288 0.6900 0.034 Uiso 1 1 calc R

loop_
_atom_site_aniso_label
_atom_site_aniso_U_11
_atom_site_aniso_U_22
_atom_site_aniso_U_33
_atom_site_aniso_U_23
_atom_site_aniso_U_13
_atom_site_aniso_U_12
Br1 0.0312(2) 0.0588(3) 0.01853(18) -0.00141(16) -0.00530(15) -0.00086(18)
F1 0.0310(12) 0.0186(9) 0.0391(12) -0.0052(8) -0.0054(11) -0.0037(8)
F2 0.0165(10) 0.0368(11) 0.0260(11) -0.0068(9) 0.0000(9) 0.0018(8)
F3 0.0294(11) 0.0352(11) 0.0173(10) -0.0048(8) 0.0022(9) -0.0025(9)
N2 0.0169(14) 0.0184(11) 0.0196(13) -0.0003(10) 0.0031(11) 0.0011(10)
O4 0.0248(13) 0.0309(13) 0.0210(12) 0.0048(10) 0.0065(11) 0.0040(10)
N1 0.0210(15) 0.0217(13) 0.0220(14) 0.0057(11) 0.0028(11) 0.0027(11)
O2 0.0197(13) 0.0365(14) 0.0325(15) 0.0015(12) -0.0048(11) 0.0007(11)
C7 0.0167(14) 0.0180(13) 0.0197(14) -0.0006(11) 0.0006(13) -0.0008(12)
C11 0.0190(17) 0.0209(14) 0.0205(15) -0.0040(12) 0.0009(13) 0.0009(12)
C5 0.0201(17) 0.0319(18) 0.0232(17) 0.0014(14) 0.0020(14) 0.0008(14)
O3 0.0233(13) 0.0382(15) 0.0271(14) 0.0066(11) -0.0005(11) 0.0066(11)
C10 0.0179(15) 0.0207(15) 0.0182(15) -0.0006(12) 0.0047(12) 0.0015(12)
C1 0.0236(18) 0.0280(16) 0.0182(15) 0.0038(13) -0.0025(14) 0.0041(13)
C18 0.0209(17) 0.0252(16) 0.0269(18) -0.0003(14) 0.0002(14) 0.0045(13)
C17 0.0214(16) 0.0288(16) 0.0215(16) -0.0008(14) -0.0010(13) 0.0039(14)
O1 0.0330(16) 0.0242(12) 0.0339(15) 0.0094(11) 0.0049(12) 0.0045(11)
C3 0.0217(18) 0.035(2) 0.032(2) 0.0063(16) 0.0079(16) 0.0026(15)
C15 0.0198(16) 0.0238(15) 0.0178(16) -0.0003(12) -0.0001(13) -0.0012(13)
C8 0.0168(15) 0.0180(13) 0.0190(15) 0.0008(12) -0.0001(13) 0.0015(11)
C16 0.0175(17) 0.0291(16) 0.0214(15) -0.0007(13) 0.0003(13) -0.0024(13)
C6 0.0191(16) 0.0177(14) 0.0188(15) 0.0012(11) 0.0005(12) 0.0028(11)
C19 0.0207(16) 0.0224(14) 0.0207(15) -0.0009(12) 0.0024(14) 0.0021(13)
C9 0.0155(15) 0.0192(13) 0.0194(16) -0.0012(12) 0.0014(12) 0.0012(12)
C14 0.0173(16) 0.0220(15) 0.0168(14) -0.0026(12) 0.0004(12) 0.0033(12)
C2 0.027(2) 0.038(2) 0.0189(16) 0.0078(14) 0.0063(14) 0.0055(15)
C12 0.0220(17) 0.0192(14) 0.0214(16) 0.0019(13) 0.0029(13) 0.0003(12)
C13 0.043(2) 0.0325(19) 0.0200(17) 0.0065(15) 0.0072(17) 0.0036(16)
C4 0.0180(17) 0.0344(18) 0.032(2) 0.0019(16) 0.0022(15) -0.0026(14)

loop_
_atom_type_symbol
_atom_type_description
_atom_type_scat_dispersion_real
_atom_type_scat_dispersion_imag
_atom_type_scat_source
C C 0.0033 0.0016 'International Tables Vol C Tables 4.2.6.8 and 6.1.1.4'
H H 0.0000 0.0000 'International Tables Vol C Tables 4.2.6.8 and 6.1.1.4'
N N 0.0061 0.0033 'International Tables Vol C Tables 4.2.6.8 and 6.1.1.4'
O O 0.0106 0.0060 'International Tables Vol C Tables 4.2.6.8 and 6.1.1.4'
Br Br -0.2901 2.4595 'International Tables Vol C Tables 4.2.6.8 and 6.1.1.4'
F F 0.0171 0.0103 'International Tables Vol C Tables 4.2.6.8 and 6.1.1.4'

loop_
_citation_id
_citation_doi
_citation_year
1 10.1002/asia.201600967 2016

loop_
_geom_angle_atom_site_label_1
_geom_angle_atom_site_label_2
_geom_angle_atom_site_label_3
_geom_angle
C10 N2 C7 106.0(3)
C10 N2 H2 103.7
C7 N2 H2 111.0
C12 O4 C13 116.1(3)
O2 N1 O1 124.2(3)
O2 N1 C8 118.5(3)
O1 N1 C8 117.3(3)
N2 C7 C6 112.8(3)
N2 C7 C8 106.2(3)
C6 C7 C8 113.1(3)
N2 C7 H7 108.2
C6 C7 H7 108.2
C8 C7 H7 108.2
F1 C11 F3 107.1(3)
F1 C11 F2 106.0(3)
F3 C11 F2 105.7(3)
F1 C11 C9 113.2(3)
F3 C11 C9 112.7(3)
F2 C11 C9 111.6(3)
C6 C5 C4 122.2(4)
C6 C5 H5 118.9
C4 C5 H5 118.9
N2 C10 C12 109.6(3)
N2 C10 C9 107.2(3)
C12 C10 C9 114.5(3)
N2 C10 H10 108.4
C12 C10 H10 108.4
C9 C10 H10 108.4
C6 C1 C2 121.7(3)
C6 C1 Br1 121.3(3)
C2 C1 Br1 117.0(3)
C17 C18 C19 120.6(3)
C17 C18 H18 119.7
C19 C18 H18 119.7
C18 C17 C16 119.1(3)
C18 C17 H17 120.4
C16 C17 H17 120.4
C4 C3 C2 120.3(4)
C4 C3 H3 119.8
C2 C3 H3 119.8
C16 C15 C14 119.8(3)
C16 C15 H15 120.1
C14 C15 H15 120.1
N1 C8 C7 109.6(3)
N1 C8 C9 112.5(3)
C7 C8 C9 106.4(2)
N1 C8 H8 109.4
C7 C8 H8 109.4
C9 C8 H8 109.4
C17 C16 C15 120.8(3)
C17 C16 H16 119.6
C15 C16 H16 119.6
C5 C6 C1 117.1(3)
C5 C6 C7 119.7(3)
C1 C6 C7 123.2(3)
C14 C19 C18 120.8(3)
C14 C19 H19 119.6
C18 C19 H19 119.6
C11 C9 C14 108.8(3)
C11 C9 C8 105.5(3)
C14 C9 C8 114.6(3)
C11 C9 C10 110.2(3)
C14 C9 C10 115.8(3)
C8 C9 C10 101.3(2)
C19 C14 C15 118.8(3)
C19 C14 C9 119.8(3)
C15 C14 C9 121.4(3)
C3 C2 C1 119.3(3)
C3 C2 H2A 120.3
C1 C2 H2A 120.3
O3 C12 O4 124.9(3)
O3 C12 C10 123.9(3)
O4 C12 C10 111.2(3)
O4 C13 H13A 109.5
O4 C13 H13B 109.5
H13A C13 H13B 109.5
O4 C13 H13C 109.5
H13A C13 H13C 109.5
H13B C13 H13C 109.5
C3 C4 C5 119.4(4)
C3 C4 H4 120.3
C5 C4 H4 120.3

loop_
_geom_bond_atom_site_label_1
_geom_bond_atom_site_label_2
_geom_bond_distance
Br1 C1 1.903(4)
F1 C11 1.332(4)
F2 C11 1.357(4)
F3 C11 1.337(4)
N2 C10 1.461(4)
N2 C7 1.464(4)
N2 H2 0.8899
O4 C12 1.336(4)
O4 C13 1.454(5)
N1 O2 1.220(4)
N1 O1 1.241(4)
N1 C8 1.512(4)
C7 C6 1.512(5)
C7 C8 1.559(4)
C7 H7 1.0000
C11 C9 1.535(5)
C5 C6 1.391(5)
C5 C4 1.392(5)
C5 H5 0.9500
O3 C12 1.205(5)
C10 C12 1.522(5)
C10 C9 1.594(4)
C10 H10 1.0000
C1 C6 1.393(5)
C1 C2 1.400(5)
C18 C17 1.383(5)
C18 C19 1.394(5)
C18 H18 0.9500
C17 C16 1.395(5)
C17 H17 0.9500
C3 C4 1.380(6)
C3 C2 1.385(6)
C3 H3 0.9500
C15 C16 1.397(5)
C15 C14 1.407(5)
C15 H15 0.9500
C8 C9 1.581(5)
C8 H8 1.0000
C16 H16 0.9500
C19 C14 1.391(5)
C19 H19 0.9500
C9 C14 1.548(5)
C2 H2A 0.9500
C13 H13A 0.9800
C13 H13B 0.9800
C13 H13C 0.9800
C4 H4 0.9500

loop_
_geom_torsion_atom_site_label_1
_geom_torsion_atom_site_label_2
_geom_torsion_atom_site_label_3
_geom_torsion_atom_site_label_4
_geom_torsion
C10 N2 C7 C6 158.2(3)
C10 N2 C7 C8 33.8(3)
C7 N2 C10 C12 -161.6(3)
C7 N2 C10 C9 -36.7(3)
C19 C18 C17 C16 0.5(6)
O2 N1 C8 C7 47.2(4)
O1 N1 C8 C7 -134.1(3)
O2 N1 C8 C9 -71.0(4)
O1 N1 C8 C9 107.7(3)
N2 C7 C8 N1 -139.8(3)
C6 C7 C8 N1 96.0(3)
N2 C7 C8 C9 -17.8(3)
C6 C7 C8 C9 -142.0(3)
C18 C17 C16 C15 -1.0(6)
C14 C15 C16 C17 0.7(5)
C4 C5 C6 C1 -0.9(5)
C4 C5 C6 C7 178.3(3)
C2 C1 C6 C5 2.6(5)
Br1 C1 C6 C5 -178.3(3)
C2 C1 C6 C7 -176.5(3)
Br1 C1 C6 C7 2.5(4)
N2 C7 C6 C5 -60.5(4)
C8 C7 C6 C5 60.1(4)
N2 C7 C6 C1 118.7(3)
C8 C7 C6 C1 -120.8(3)
C17 C18 C19 C14 0.2(6)
F1 C11 C9 C14 -64.5(4)
F3 C11 C9 C14 57.2(4)
F2 C11 C9 C14 176.0(3)
F1 C11 C9 C8 58.9(4)
F3 C11 C9 C8 -179.3(3)
F2 C11 C9 C8 -60.5(3)
F1 C11 C9 C10 167.5(3)
F3 C11 C9 C10 -70.8(3)
F2 C11 C9 C10 48.0(4)
N1 C8 C9 C11 -128.6(3)
C7 C8 C9 C11 111.4(3)
N1 C8 C9 C14 -8.8(4)
C7 C8 C9 C14 -128.9(3)
N1 C8 C9 C10 116.5(3)
C7 C8 C9 C10 -3.5(3)
N2 C10 C9 C11 -87.4(3)
C12 C10 C9 C11 34.4(4)
N2 C10 C9 C14 148.6(3)
C12 C10 C9 C14 -89.6(4)
N2 C10 C9 C8 24.0(3)
C12 C10 C9 C8 145.8(3)
C18 C19 C14 C15 -0.4(5)
C18 C19 C14 C9 179.6(3)
C16 C15 C14 C19 0.0(5)
C16 C15 C14 C9 180.0(3)
C11 C9 C14 C19 60.9(4)
C8 C9 C14 C19 -57.0(4)
C10 C9 C14 C19 -174.4(3)
C11 C9 C14 C15 -119.1(3)
C8 C9 C14 C15 123.0(3)
C10 C9 C14 C15 5.6(5)
C4 C3 C2 C1 1.1(6)
C6 C1 C2 C3 -2.8(6)
Br1 C1 C2 C3 178.2(3)
C13 O4 C12 O3 11.5(5)
C13 O4 C12 C10 -168.0(3)
N2 C10 C12 O3 12.0(5)
C9 C10 C12 O3 -108.6(4)
N2 C10 C12 O4 -168.5(3)
C9 C10 C12 O4 70.9(4)
C2 C3 C4 C5 0.7(6)
C6 C5 C4 C3 -0.8(6)
